data_7220605
loop_
_publ_author_name
'Liu, Kang'
'Ma, Benhua'
'Guo, Xiaolei'
'Ma, Dingxuan'
'Meng, Lingkun'
'Zeng, Guang'
'Yang, Fen'
'Li, Guanghua'
'Shi, Zhan'
'Feng, Shouhua'

_publ_section_title
;
 Syntheses, structures, luminescence and magnetic properties of eleven
 coordination polymers constructed by a N,N&#x2032;-sulfuryldiimidazole
 ligand
;
_journal_issue 27
_journal_name_full CrystEngComm
_journal_page_first 5054
_journal_paper_doi 10.1039/C5CE00807G
_journal_volume 17
_journal_year 2015
_chemical_formula_moiety 'C13 H9 Cd N2 O8 S0.50'
_chemical_formula_sum 'C13 H9 Cd N2 O8 S0.5'
_chemical_formula_weight 449.65
_chemical_melting_point ?
_chemical_name_systematic
; 
 ? 
;
_space_group_IT_number 15
_symmetry_cell_setting monoclinic
_symmetry_space_group_name_Hall '-C 2yc'
_symmetry_space_group_name_H-M 'C 1 2/c 1'
_atom_sites_solution_hydrogens geom
_atom_sites_solution_primary direct
_atom_sites_solution_secondary difmap
_audit_creation_method SHELXL-97
_audit_update_record
;
2015-05-26 deposited with the CCDC.
2015-06-01 downloaded from the CCDC.
;
_cell_angle_alpha 90.00
_cell_angle_beta 100.14(3)
_cell_angle_gamma 90.00
_cell_formula_units_Z 8
_cell_length_a 18.592(4)
_cell_length_b 8.3621(17)
_cell_length_c 19.857(4)
_cell_measurement_reflns_used 3460
_cell_measurement_temperature 293(2)
_cell_measurement_theta_max 27.43
_cell_measurement_theta_min 3.27
_cell_volume 3038.9(11)
_computing_cell_refinement Process-auto
_computing_data_collection Process-auto
_computing_data_reduction Process-auto
_computing_structure_refinement 'SHELXL-97 (Sheldrick, 1997)'
_computing_structure_solution 'SHELXS-97 (Sheldrick, 1990)'
_diffrn_ambient_temperature 293(2)
_diffrn_detector_area_resol_mean 10.0
_diffrn_measured_fraction_theta_full 0.997
_diffrn_measured_fraction_theta_max 0.997
_diffrn_measurement_device_type 'Rigaku RAXIS-RAPID'
_diffrn_measurement_method omega-scan
_diffrn_radiation_monochromator graphite
_diffrn_radiation_source 'fine-focus sealed tube'
_diffrn_radiation_type MoK\a
_diffrn_radiation_wavelength 0.71073
_diffrn_reflns_av_R_equivalents 0.0653
_diffrn_reflns_av_sigmaI/netI 0.0516
_diffrn_reflns_limit_h_max 24
_diffrn_reflns_limit_h_min -24
_diffrn_reflns_limit_k_max 10
_diffrn_reflns_limit_k_min -10
_diffrn_reflns_limit_l_max 24
_diffrn_reflns_limit_l_min -25
_diffrn_reflns_number 14563
_diffrn_reflns_theta_full 27.43
_diffrn_reflns_theta_max 27.43
_diffrn_reflns_theta_min 3.27
_diffrn_standards_decay_% 0
_diffrn_standards_interval_count 0
_diffrn_standards_interval_time 0
_diffrn_standards_number 0
_exptl_absorpt_coefficient_mu 1.553
_exptl_absorpt_correction_T_max 1.0000
_exptl_absorpt_correction_T_min 0.9241
_exptl_absorpt_correction_type empirical
_exptl_absorpt_process_details Process-auto
_exptl_crystal_colour 'light yellow'
_exptl_crystal_density_diffrn 1.966
_exptl_crystal_density_meas ?
_exptl_crystal_density_method 'not measured'
_exptl_crystal_description block
_exptl_crystal_F_000 1768
_exptl_crystal_size_max 0.27
_exptl_crystal_size_mid 0.26
_exptl_crystal_size_min 0.24
_refine_diff_density_max 0.585
_refine_diff_density_min -0.770
_refine_diff_density_rms 0.105
_refine_ls_extinction_method none
_refine_ls_goodness_of_fit_ref 1.046
_refine_ls_hydrogen_treatment constr
_refine_ls_matrix_type full
_refine_ls_number_parameters 222
_refine_ls_number_reflns 3460
_refine_ls_number_restraints 0
_refine_ls_restrained_S_all 1.046
_refine_ls_R_factor_all 0.0543
_refine_ls_R_factor_gt 0.0390
_refine_ls_shift/su_max 0.001
_refine_ls_shift/su_mean 0.000
_refine_ls_structure_factor_coef Fsqd
_refine_ls_weighting_details 'calc w=1/[\s^2^(Fo^2^)+(0.0312P)^2^+6.0358P] where P=(Fo^2^+2Fc^2^)/3'
_refine_ls_weighting_scheme calc
_refine_ls_wR_factor_gt 0.0804
_refine_ls_wR_factor_ref 0.0858
_reflns_number_gt 2801
_reflns_number_total 3460
_reflns_threshold_expression >2sigma(I)
_cod_data_source_file c5ce00807g3.cif
_cod_data_source_block sad
_cod_depositor_comments
;
The following automatic conversions were performed:

'_chemical_melting_point' value 'not measured' was changed to '?' -
the value is undefined or not given.

'_exptl_crystal_density_meas' value 'none' was changed to '?' - the
value is perceived as not measured.

Automatic conversion script
Id: cif_fix_values 3271 2015-04-21 07:52:19Z andrius 

 Adding full bibliography for 7220595--7220605.cif.
;
_cod_original_cell_volume 3039.0(11)
_cod_original_sg_symbol_Hall -C2yc
_cod_original_sg_symbol_H-M C2/c
_cod_original_formula_sum 'C13 H9 Cd N2 O8 S0.50'
_cod_database_code 7220605

loop_
_symmetry_equiv_pos_as_xyz
'x, y, z'
'-x, y, -z+1/2'
'x+1/2, y+1/2, z'
'-x+1/2, y+1/2, -z+1/2'
'-x, -y, -z'
'x, -y, z-1/2'
'-x+1/2, -y+1/2, -z'
'x+1/2, -y+1/2, z-1/2'

loop_
_atom_site_label
_atom_site_type_symbol
_atom_site_fract_x
_atom_site_fract_y
_atom_site_fract_z
_atom_site_U_iso_or_equiv
_atom_site_adp_type
_atom_site_occupancy
_atom_site_symmetry_multiplicity
_atom_site_calc_flag
_atom_site_refinement_flags
Cd1 Cd -0.070991(14) -0.35556(3) 0.494764(15) 0.02932(10) Uani 1 1 d .
S1 S 0.0000 0.02695(18) 0.7500 0.0434(4) Uani 1 2 d S
O1 O 0.0527(2) 0.1038(4) 0.71853(16) 0.0638(11) Uani 1 1 d .
O2 O -0.10427(16) -0.1155(3) 0.43983(17) 0.0466(8) Uani 1 1 d .
O3 O 0.02824(13) -0.3937(3) 0.44707(14) 0.0299(6) Uani 1 1 d .
O4 O 0.05500(15) -0.1627(3) 0.50099(15) 0.0395(7) Uani 1 1 d .
O5 O 0.30793(14) 0.0537(3) 0.49033(15) 0.0413(7) Uani 1 1 d .
O6 O 0.36352(14) -0.0199(3) 0.40627(14) 0.0365(7) Uani 1 1 d .
O7 O 0.23626(18) -0.3706(4) 0.22455(18) 0.0604(10) Uani 1 1 d .
O8 O 0.12345(15) -0.4566(4) 0.22419(14) 0.0429(7) Uani 1 1 d .
N1 N -0.07042(17) -0.2406(4) 0.59771(17) 0.0355(8) Uani 1 1 d .
N2 N -0.04457(18) -0.0958(4) 0.69104(16) 0.0345(8) Uani 1 1 d .
C1 C -0.0212(2) -0.1487(5) 0.6333(2) 0.0395(10) Uani 1 1 d .
H1A H 0.0235 -0.1228 0.6212 0.047 Uiso 1 1 calc R
C2 C -0.1136(2) -0.1595(5) 0.6902(2) 0.0468(11) Uani 1 1 d .
H2A H -0.1434 -0.1450 0.7227 0.056 Uiso 1 1 calc R
C3 C -0.1280(2) -0.2459(6) 0.6329(2) 0.0446(11) Uani 1 1 d .
H3A H -0.1711 -0.3022 0.6187 0.054 Uiso 1 1 calc R
C4 C -0.1703(3) -0.0851(6) 0.3951(3) 0.0601(14) Uani 1 1 d .
H4A H -0.1707 0.0234 0.3793 0.090 Uiso 1 1 calc R
H4B H -0.2105 -0.1016 0.4188 0.090 Uiso 1 1 calc R
H4C H -0.1748 -0.1565 0.3567 0.090 Uiso 1 1 calc R
C5 C 0.12692(19) -0.2426(4) 0.41808(18) 0.0257(8) Uani 1 1 d .
C6 C 0.1857(2) -0.1418(4) 0.44301(19) 0.0283(8) Uani 1 1 d .
H6A H 0.1860 -0.0855 0.4834 0.034 Uiso 1 1 calc R
C7 C 0.24389(19) -0.1251(4) 0.40765(19) 0.0266(8) Uani 1 1 d .
C8 C 0.2414(2) -0.2058(5) 0.3466(2) 0.0300(8) Uani 1 1 d .
H8A H 0.2801 -0.1955 0.3230 0.036 Uiso 1 1 calc R
C9 C 0.18220(19) -0.3025(4) 0.31977(19) 0.0280(8) Uani 1 1 d .
C10 C 0.12494(19) -0.3220(4) 0.35623(19) 0.0267(8) Uani 1 1 d .
H10A H 0.0856 -0.3879 0.3392 0.032 Uiso 1 1 calc R
C11 C 0.30846(19) -0.0231(4) 0.4364(2) 0.0293(8) Uani 1 1 d .
C12 C 0.1837(2) -0.3787(5) 0.2522(2) 0.0356(9) Uani 1 1 d .
C13 C 0.06652(19) -0.2649(5) 0.45857(19) 0.0288(8) Uani 1 1 d .

loop_
_atom_site_aniso_label
_atom_site_aniso_U_11
_atom_site_aniso_U_22
_atom_site_aniso_U_33
_atom_site_aniso_U_23
_atom_site_aniso_U_13
_atom_site_aniso_U_12
Cd1 0.02138(15) 0.03155(17) 0.03592(18) -0.00367(12) 0.00746(11) -0.00439(11)
S1 0.0623(11) 0.0370(8) 0.0292(8) 0.000 0.0036(7) 0.000
O1 0.092(3) 0.057(2) 0.0389(19) 0.0032(16) 0.0031(18) -0.0401(19)
O2 0.0432(18) 0.0383(17) 0.053(2) 0.0031(14) -0.0056(15) 0.0012(13)
O3 0.0225(13) 0.0294(14) 0.0393(16) -0.0018(11) 0.0093(11) -0.0066(10)
O4 0.0374(16) 0.0359(16) 0.0506(19) -0.0086(14) 0.0228(14) -0.0090(12)
O5 0.0300(15) 0.0497(17) 0.0454(18) -0.0098(15) 0.0099(13) -0.0138(13)
O6 0.0227(14) 0.0503(18) 0.0368(16) 0.0025(13) 0.0062(12) -0.0104(12)
O7 0.0432(19) 0.089(3) 0.055(2) -0.0276(18) 0.0252(16) -0.0143(17)
O8 0.0342(16) 0.0540(19) 0.0412(17) -0.0138(14) 0.0085(13) -0.0095(13)
N1 0.0292(18) 0.041(2) 0.037(2) -0.0001(16) 0.0085(15) -0.0054(15)
N2 0.0343(19) 0.0398(19) 0.0302(18) -0.0011(15) 0.0083(15) -0.0016(14)
C1 0.035(2) 0.051(3) 0.035(2) -0.010(2) 0.0146(18) -0.0106(19)
C2 0.033(2) 0.065(3) 0.046(3) 0.001(2) 0.018(2) -0.001(2)
C3 0.029(2) 0.055(3) 0.052(3) -0.002(2) 0.013(2) -0.0082(19)
C4 0.050(3) 0.061(3) 0.065(3) -0.009(3) -0.001(3) 0.011(2)
C5 0.0217(18) 0.0274(19) 0.029(2) 0.0010(15) 0.0075(15) -0.0011(14)
C6 0.0275(19) 0.030(2) 0.028(2) -0.0009(16) 0.0063(16) -0.0026(15)
C7 0.0200(18) 0.0270(19) 0.034(2) 0.0050(15) 0.0074(15) -0.0038(14)
C8 0.0238(19) 0.035(2) 0.034(2) 0.0040(17) 0.0115(16) -0.0010(15)
C9 0.0222(18) 0.0293(19) 0.032(2) 0.0005(16) 0.0046(16) -0.0012(14)
C10 0.0202(18) 0.0265(19) 0.033(2) 0.0035(15) 0.0028(15) -0.0051(14)
C11 0.0228(19) 0.029(2) 0.035(2) 0.0060(17) 0.0026(16) -0.0035(14)
C12 0.028(2) 0.041(2) 0.039(2) -0.0039(18) 0.0085(18) 0.0008(17)
C13 0.0222(19) 0.033(2) 0.031(2) 0.0058(17) 0.0047(16) -0.0011(15)

loop_
_atom_type_symbol
_atom_type_description
_atom_type_scat_dispersion_real
_atom_type_scat_dispersion_imag
_atom_type_scat_source
C C 0.0033 0.0016 'International Tables Vol C Tables 4.2.6.8 and 6.1.1.4'
H H 0.0000 0.0000 'International Tables Vol C Tables 4.2.6.8 and 6.1.1.4'
N N 0.0061 0.0033 'International Tables Vol C Tables 4.2.6.8 and 6.1.1.4'
O O 0.0106 0.0060 'International Tables Vol C Tables 4.2.6.8 and 6.1.1.4'
S S 0.1246 0.1234 'International Tables Vol C Tables 4.2.6.8 and 6.1.1.4'
Cd Cd -0.8075 1.2024 'International Tables Vol C Tables 4.2.6.8 and 6.1.1.4'

loop_
_geom_angle_atom_site_label_1
_geom_angle_atom_site_label_2
_geom_angle_atom_site_label_3
_geom_angle
_geom_angle_site_symmetry_1
_geom_angle_site_symmetry_3
O3 Cd1 N1 124.79(11) . .
O3 Cd1 O2 95.50(11) . .
N1 Cd1 O2 90.91(12) . .
O3 Cd1 O5 142.08(9) . 3_445
N1 Cd1 O5 91.32(11) . 3_445
O2 Cd1 O5 94.99(11) . 3_445
O3 Cd1 O6 87.61(9) . 3_445
N1 Cd1 O6 146.28(10) . 3_445
O2 Cd1 O6 95.32(10) . 3_445
O5 Cd1 O6 55.17(9) 3_445 3_445
O3 Cd1 O3 81.66(9) . 5_546
N1 Cd1 O3 89.32(10) . 5_546
O2 Cd1 O3 176.68(9) . 5_546
O5 Cd1 O3 88.32(9) 3_445 5_546
O6 Cd1 O3 86.31(9) 3_445 5_546
O3 Cd1 C11 115.10(11) . 3_445
N1 Cd1 C11 118.49(12) . 3_445
O2 Cd1 C11 96.53(11) . 3_445
O5 Cd1 C11 27.31(10) 3_445 3_445
O6 Cd1 C11 27.88(10) 3_445 3_445
O3 Cd1 C11 86.27(10) 5_546 3_445
O1 S1 O1 125.6(3) 2_556 .
O1 S1 N2 107.14(19) 2_556 .
O1 S1 N2 105.60(17) . .
O1 S1 N2 105.60(17) 2_556 2_556
O1 S1 N2 107.14(19) . 2_556
N2 S1 N2 103.8(2) . 2_556
C4 O2 Cd1 125.8(3) . .
C13 O3 Cd1 106.1(2) . .
C13 O3 Cd1 120.5(2) . 5_546
Cd1 O3 Cd1 98.34(9) . 5_546
C11 O5 Cd1 92.6(2) . 3
C11 O6 Cd1 90.8(2) . 3
C1 N1 C3 106.1(4) . .
C1 N1 Cd1 129.3(3) . .
C3 N1 Cd1 124.4(3) . .
C1 N2 C2 107.2(3) . .
C1 N2 S1 126.6(3) . .
C2 N2 S1 126.2(3) . .
N1 C1 N2 110.4(4) . .
N1 C1 H1A 124.8 . .
N2 C1 H1A 124.8 . .
C3 C2 N2 105.3(4) . .
C3 C2 H2A 127.3 . .
N2 C2 H2A 127.3 . .
C2 C3 N1 110.9(4) . .
C2 C3 H3A 124.5 . .
N1 C3 H3A 124.5 . .
O2 C4 H4A 109.5 . .
O2 C4 H4B 109.5 . .
H4A C4 H4B 109.5 . .
O2 C4 H4C 109.5 . .
H4A C4 H4C 109.5 . .
H4B C4 H4C 109.5 . .
C10 C5 C6 119.8(3) . .
C10 C5 C13 120.5(3) . .
C6 C5 C13 119.7(3) . .
C7 C6 C5 120.5(3) . .
C7 C6 H6A 119.7 . .
C5 C6 H6A 119.7 . .
C8 C7 C6 118.9(3) . .
C8 C7 C11 120.8(3) . .
C6 C7 C11 120.3(3) . .
C7 C8 C9 121.4(3) . .
C7 C8 H8A 119.3 . .
C9 C8 H8A 119.3 . .
C8 C9 C10 119.4(3) . .
C8 C9 C12 117.0(3) . .
C10 C9 C12 123.6(3) . .
C5 C10 C9 119.8(3) . .
C5 C10 H10A 120.1 . .
C9 C10 H10A 120.1 . .
O5 C11 O6 121.3(3) . .
O5 C11 C7 119.4(3) . .
O6 C11 C7 119.3(3) . .
O5 C11 Cd1 60.07(19) . 3
O6 C11 Cd1 61.28(19) . 3
C7 C11 Cd1 175.9(3) . 3
O7 C12 O8 121.8(4) . .
O7 C12 C9 122.2(4) . .
O8 C12 C9 116.0(3) . .
O4 C13 O3 122.5(3) . .
O4 C13 C5 120.7(3) . .
O3 C13 C5 116.7(3) . .

loop_
_geom_bond_atom_site_label_1
_geom_bond_atom_site_label_2
_geom_bond_distance
_geom_bond_site_symmetry_2
Cd1 O3 2.240(3) .
Cd1 N1 2.257(3) .
Cd1 O2 2.316(3) .
Cd1 O5 2.363(3) 3_445
Cd1 O6 2.388(3) 3_445
Cd1 O3 2.458(3) 5_546
Cd1 C11 2.723(4) 3_445
S1 O1 1.407(3) 2_556
S1 O1 1.407(3) .
S1 N2 1.664(3) .
S1 N2 1.664(3) 2_556
O2 C4 1.406(5) .
O3 C13 1.289(4) .
O3 Cd1 2.458(3) 5_546
O4 C13 1.245(4) .
O5 C11 1.251(5) .
O5 Cd1 2.363(3) 3
O6 C11 1.273(4) .
O6 Cd1 2.388(3) 3
O7 C12 1.204(5) .
O8 C12 1.330(5) .
N1 C1 1.304(5) .
N1 C3 1.378(5) .
N2 C1 1.369(5) .
N2 C2 1.386(5) .
C1 H1A 0.9300 .
C2 C3 1.335(6) .
C2 H2A 0.9300 .
C3 H3A 0.9300 .
C4 H4A 0.9600 .
C4 H4B 0.9600 .
C4 H4C 0.9600 .
C5 C10 1.391(5) .
C5 C6 1.400(5) .
C5 C13 1.503(5) .
C6 C7 1.396(5) .
C6 H6A 0.9300 .
C7 C8 1.380(5) .
C7 C11 1.501(5) .
C8 C9 1.394(5) .
C8 H8A 0.9300 .
C9 C10 1.398(5) .
C9 C12 1.489(5) .
C10 H10A 0.9300 .
C11 Cd1 2.723(4) 3
